data_2228409
loop_
_publ_author_name
'Saeed, Sohail'
'Rashid, Naghmana'
'Wong, Wing-Tak'

_publ_section_title
;
 2,4-Dichloro-<i>N</i>-(1,3-thiazol-2-yl)benzamide
;
_journal_coeditor_code IM2236
_journal_issue 12
_journal_name_full 'Acta Crystallographica Section E'
_journal_page_first o3078
_journal_paper_doi 10.1107/S1600536810044193
_journal_volume 66
_journal_year 2010
_chemical_formula_iupac 'C10 H6 Cl2 N2 O S'
_chemical_formula_moiety 'C10 H6 Cl2 N2 O S'
_chemical_formula_sum 'C10 H6 Cl2 N2 O S'
_chemical_formula_weight 273.13
_chemical_melting_point 487
_chemical_name_systematic
;
2,4-Dichloro-<i>N</i>-(1,3-thiazol-2-yl)benzamide
;
_space_group_IT_number 14
_symmetry_cell_setting monoclinic
_symmetry_space_group_name_Hall '-P 2ybc'
_symmetry_space_group_name_H-M 'P 1 21/c 1'
_atom_sites_solution_hydrogens geom
_atom_sites_solution_primary direct
_atom_sites_solution_secondary difmap
_audit_creation_method SHELXL-97
_cell_angle_alpha 90.00
_cell_angle_beta 101.578(3)
_cell_angle_gamma 90.00
_cell_formula_units_Z 4
_cell_length_a 14.054(3)
_cell_length_b 13.063(3)
_cell_length_c 6.2880(14)
_cell_measurement_reflns_used 6065
_cell_measurement_temperature 304(2)
_cell_measurement_theta_max 25.02
_cell_measurement_theta_min 2.15
_cell_volume 1130.9(4)
_computing_cell_refinement 'SAINT (Bruker, 2006)'
_computing_data_collection 'SMART (Bruker, 1998)'
_computing_data_reduction
;
SAINT (Bruker, 2006) and
CrystalStructure (Rigaku/MSC, 2006)
;
_computing_molecular_graphics 'ORTEPII (Johnson, 1976) and Mercury (Macrae <i>et al.</i>, 2008)'
_computing_publication_material 'SHELX97 (Sheldrick, 2008)'
_computing_structure_refinement 'SHELXL97 (Sheldrick, 2008)'
_computing_structure_solution 'SHELXS97 (Sheldrick, 2008)'
_diffrn_ambient_temperature 304(2)
_diffrn_measured_fraction_theta_full 0.997
_diffrn_measured_fraction_theta_max 0.997
_diffrn_measurement_device_type 'Bruker SMART 1000 CCD'
_diffrn_measurement_method \w
_diffrn_radiation_monochromator graphite
_diffrn_radiation_source 'fine-focus sealed tube'
_diffrn_radiation_type MoK\a
_diffrn_radiation_wavelength 0.71073
_diffrn_reflns_av_R_equivalents 0.0137
_diffrn_reflns_av_sigmaI/netI 0.0141
_diffrn_reflns_limit_h_max 15
_diffrn_reflns_limit_h_min -16
_diffrn_reflns_limit_k_max 13
_diffrn_reflns_limit_k_min -15
_diffrn_reflns_limit_l_max 7
_diffrn_reflns_limit_l_min -6
_diffrn_reflns_number 5906
_diffrn_reflns_theta_full 25.02
_diffrn_reflns_theta_max 25.02
_diffrn_reflns_theta_min 2.15
_diffrn_standards_decay_% 0
_diffrn_standards_number 0
_exptl_absorpt_coefficient_mu 0.735
_exptl_absorpt_correction_T_max 0.9503
_exptl_absorpt_correction_T_min 0.7675
_exptl_absorpt_correction_type multi-scan
_exptl_absorpt_process_details '(SADABS; Sheldrick, 1996)'
_exptl_crystal_colour colourless
_exptl_crystal_density_diffrn 1.604
_exptl_crystal_density_method 'not measured'
_exptl_crystal_description block
_exptl_crystal_F_000 552
_exptl_crystal_size_max 0.38
_exptl_crystal_size_mid 0.27
_exptl_crystal_size_min 0.07
_refine_diff_density_max 0.249
_refine_diff_density_min -0.244
_refine_ls_extinction_method none
_refine_ls_goodness_of_fit_ref 1.061
_refine_ls_hydrogen_treatment mixed
_refine_ls_matrix_type full
_refine_ls_number_parameters 149
_refine_ls_number_reflns 1993
_refine_ls_number_restraints 0
_refine_ls_restrained_S_all 1.061
_refine_ls_R_factor_all 0.0311
_refine_ls_R_factor_gt 0.0287
_refine_ls_shift/su_max 0.000
_refine_ls_shift/su_mean 0.000
_refine_ls_structure_factor_coef Fsqd
_refine_ls_weighting_details 'calc w=1/[\s^2^(Fo^2^)+(0.0375P)^2^+0.4293P] where P=(Fo^2^+2Fc^2^)/3'
_refine_ls_weighting_scheme calc
_refine_ls_wR_factor_gt 0.0778
_refine_ls_wR_factor_ref 0.0798
_reflns_number_gt 1820
_reflns_number_total 1993
_reflns_threshold_expression I>2\s(I)
_cod_data_source_file im2236.cif
_cod_data_source_block I
_cod_original_cell_volume 1130.8(4)
_cod_original_sg_symbol_H-M 'P 21/c'
_cod_database_code 2228409
_cod_database_fobs_code 2228409

loop_
_symmetry_equiv_pos_as_xyz
'x, y, z'
'-x, y+1/2, -z+1/2'
'-x, -y, -z'
'x, -y-1/2, z-1/2'

loop_
_atom_site_type_symbol
_atom_site_label
_atom_site_fract_x
_atom_site_fract_y
_atom_site_fract_z
_atom_site_U_iso_or_equiv
_atom_site_adp_type
_atom_site_calc_flag
_atom_site_refinement_flags
_atom_site_occupancy
_atom_site_disorder_assembly
_atom_site_disorder_group
Cl Cl1 0.24941(4) 0.64173(4) 0.24448(11) 0.0739(2) Uani d . 1 . .
Cl Cl2 0.02120(5) 0.61769(6) 0.82771(11) 0.0849(2) Uani d . 1 . .
S S1 0.41434(3) 0.32850(4) 0.00755(7) 0.04892(15) Uani d . 1 . .
O O1 0.25039(10) 0.34891(11) 0.1798(2) 0.0592(4) Uani d . 1 . .
N N1 0.53725(10) 0.42950(11) 0.2878(2) 0.0452(3) Uani d . 1 . .
N N2 0.38052(10) 0.43647(12) 0.3593(3) 0.0441(3) Uani d . 1 . .
C C1 0.53294(15) 0.33469(15) -0.0224(3) 0.0536(5) Uani d . 1 . .
H H1 0.5568 0.3037 -0.1343 0.064 Uiso calc R 1 . .
C C2 0.58651(14) 0.39011(15) 0.1371(3) 0.0500(4) Uani d . 1 . .
H H2 0.6525 0.4013 0.1457 0.060 Uiso calc R 1 . .
C C3 0.44612(12) 0.40332(12) 0.2379(3) 0.0399(4) Uani d . 1 . .
C C4 0.28500(12) 0.41126(13) 0.3182(3) 0.0436(4) Uani d . 1 . .
C C5 0.22451(12) 0.46497(13) 0.4549(3) 0.0435(4) Uani d . 1 . .
C C6 0.20114(12) 0.56805(14) 0.4270(3) 0.0471(4) Uani d . 1 . .
C C7 0.13838(13) 0.61528(15) 0.5405(3) 0.0549(5) Uani d . 1 . .
H H7 0.1220 0.6839 0.5175 0.066 Uiso calc R 1 . .
C C8 0.10102(13) 0.55811(18) 0.6880(3) 0.0571(5) Uani d . 1 . .
C C9 0.12440(15) 0.45612(18) 0.7240(4) 0.0637(5) Uani d . 1 . .
H H9 0.0997 0.4191 0.8271 0.076 Uiso calc R 1 . .
C C10 0.18494(14) 0.40987(16) 0.6047(3) 0.0561(5) Uani d . 1 . .
H H10 0.1994 0.3407 0.6252 0.067 Uiso calc R 1 . .
H H2N 0.4017(14) 0.4739(16) 0.456(3) 0.048(5) Uiso d . 1 . .

loop_
_atom_site_aniso_label
_atom_site_aniso_U_11
_atom_site_aniso_U_22
_atom_site_aniso_U_33
_atom_site_aniso_U_12
_atom_site_aniso_U_13
_atom_site_aniso_U_23
Cl1 0.0751(4) 0.0560(3) 0.1005(5) 0.0071(3) 0.0411(3) 0.0226(3)
Cl2 0.0658(4) 0.1064(5) 0.0910(5) 0.0030(3) 0.0361(3) -0.0242(4)
S1 0.0525(3) 0.0473(3) 0.0460(3) -0.00460(19) 0.0078(2) -0.01145(19)
O1 0.0506(8) 0.0593(8) 0.0655(9) -0.0091(6) 0.0061(6) -0.0187(7)
N1 0.0420(8) 0.0449(8) 0.0487(8) -0.0020(6) 0.0095(6) -0.0084(6)
N2 0.0398(8) 0.0430(8) 0.0485(8) -0.0022(6) 0.0064(6) -0.0130(7)
C1 0.0596(11) 0.0544(11) 0.0499(10) -0.0013(9) 0.0186(9) -0.0099(8)
C2 0.0471(10) 0.0517(11) 0.0540(10) -0.0015(8) 0.0168(8) -0.0067(8)
C3 0.0446(9) 0.0331(8) 0.0411(9) 0.0008(7) 0.0065(7) -0.0029(7)
C4 0.0424(9) 0.0385(9) 0.0479(9) -0.0003(7) 0.0042(7) -0.0012(7)
C5 0.0344(8) 0.0457(9) 0.0482(9) -0.0023(7) 0.0035(7) -0.0020(7)
C6 0.0399(9) 0.0460(10) 0.0555(10) -0.0028(7) 0.0098(8) -0.0009(8)
C7 0.0451(10) 0.0489(11) 0.0705(13) 0.0011(8) 0.0108(9) -0.0080(9)
C8 0.0402(9) 0.0740(14) 0.0580(11) -0.0009(9) 0.0123(8) -0.0108(10)
C9 0.0597(12) 0.0747(15) 0.0614(12) -0.0019(11) 0.0234(10) 0.0083(11)
C10 0.0534(11) 0.0518(11) 0.0635(12) 0.0001(9) 0.0123(9) 0.0086(9)

loop_
_atom_type_symbol
_atom_type_description
_atom_type_scat_dispersion_real
_atom_type_scat_dispersion_imag
_atom_type_scat_source
C C 0.0033 0.0016 'International Tables Vol C Tables 4.2.6.8 and 6.1.1.4'
H H 0.0000 0.0000 'International Tables Vol C Tables 4.2.6.8 and 6.1.1.4'
N N 0.0061 0.0033 'International Tables Vol C Tables 4.2.6.8 and 6.1.1.4'
S S 0.1246 0.1234 'International Tables Vol C Tables 4.2.6.8 and 6.1.1.4'
Cl Cl 0.1484 0.1585 'International Tables Vol C Tables 4.2.6.8 and 6.1.1.4'
O O 0.0106 0.0060 'International Tables Vol C Tables 4.2.6.8 and 6.1.1.4'

loop_
_geom_angle_atom_site_label_1
_geom_angle_atom_site_label_2
_geom_angle_atom_site_label_3
_geom_angle_site_symmetry_1
_geom_angle_site_symmetry_3
_geom_angle
_geom_angle_publ_flag
C1 S1 C3 . . 88.40(9) ?
C3 N1 C2 . . 109.94(15) ?
C4 N2 C3 . . 124.36(15) ?
C4 N2 H2N . . 120.1(14) ?
C3 N2 H2N . . 115.5(14) ?
C2 C1 S1 . . 110.84(14) ?
C2 C1 H1 . . 124.6 ?
S1 C1 H1 . . 124.6 ?
C1 C2 N1 . . 115.56(17) ?
C1 C2 H2 . . 122.2 ?
N1 C2 H2 . . 122.2 ?
N1 C3 N2 . . 121.23(15) ?
N1 C3 S1 . . 115.25(13) ?
N2 C3 S1 . . 123.49(13) ?
O1 C4 N2 . . 122.43(17) ?
O1 C4 C5 . . 122.07(15) ?
N2 C4 C5 . . 115.51(15) ?
C10 C5 C6 . . 118.16(17) ?
C10 C5 C4 . . 119.82(16) ?
C6 C5 C4 . . 121.89(16) ?
C7 C6 C5 . . 121.70(17) ?
C7 C6 Cl1 . . 117.84(15) ?
C5 C6 Cl1 . . 120.46(14) ?
C8 C7 C6 . . 118.32(19) ?
C8 C7 H7 . . 120.8 ?
C6 C7 H7 . . 120.8 ?
C7 C8 C9 . . 121.65(19) ?
C7 C8 Cl2 . . 118.02(17) ?
C9 C8 Cl2 . . 120.32(17) ?
C8 C9 C10 . . 119.04(19) ?
C8 C9 H9 . . 120.5 ?
C10 C9 H9 . . 120.5 ?
C9 C10 C5 . . 121.08(19) ?
C9 C10 H10 . . 119.5 ?
C5 C10 H10 . . 119.5 ?

loop_
_geom_bond_atom_site_label_1
_geom_bond_atom_site_label_2
_geom_bond_site_symmetry_2
_geom_bond_distance
_geom_bond_publ_flag
Cl1 C6 . 1.7370(19) ?
Cl2 C8 . 1.741(2) ?
S1 C1 . 1.716(2) ?
S1 C3 . 1.7299(16) ?
O1 C4 . 1.219(2) ?
N1 C3 . 1.302(2) ?
N1 C2 . 1.381(2) ?
N2 C4 . 1.356(2) ?
N2 C3 . 1.379(2) ?
N2 H2N . 0.79(2) ?
C1 C2 . 1.339(3) ?
C1 H1 . 0.9300 ?
C2 H2 . 0.9300 ?
C4 C5 . 1.499(2) ?
C5 C10 . 1.387(3) ?
C5 C6 . 1.389(3) ?
C6 C7 . 1.386(3) ?
C7 C8 . 1.374(3) ?
C7 H7 . 0.9300 ?
C8 C9 . 1.380(3) ?
C9 C10 . 1.381(3) ?
C9 H9 . 0.9300 ?
C10 H10 . 0.9300 ?

loop_
_geom_hbond_atom_site_label_D
_geom_hbond_atom_site_label_H
_geom_hbond_atom_site_label_A
_geom_hbond_site_symmetry_A
_geom_hbond_distance_DH
_geom_hbond_distance_HA
_geom_hbond_distance_DA
_geom_hbond_angle_DHA
N2 H2N N1 3_666 0.79(2) 2.09(2) 2.880(2) 178(2)
C1 H1 Cg1 4_565 0.93 2.81 3.501(2) 132

loop_
_cod_related_entry_id
_cod_related_entry_database
_cod_related_entry_code
1 ChemSpider 521206
